data_4509113
loop_
_publ_author_name
'Ding, Bin'
'Liu, Yuan-Yuan'
'Huang, Yong-Quan'
'Shi, Wei'
'Cheng, Peng'
'Liao, Dai-Zheng'
'Yan, Shi-Ping'

_publ_section_title
;
 Structural Variations Influenced by Ligand Conformation and Counteranions
 in Copper(II) Complexes with Flexible Bis-Triazole Ligand
;
_journal_issue 1
_journal_name_full 'Crystal Growth &amp; Design'
_journal_page_first 593
_journal_paper_doi 10.1021/cg8008943
_journal_volume 9
_journal_year 2009
_chemical_formula_sum 'C38 H48 Cu F6 N18 O12 S2'
_chemical_formula_weight 1190.60
_chemical_name_systematic
; 
 ? 
;
_space_group_IT_number 14
_symmetry_cell_setting monoclinic
_symmetry_space_group_name_Hall '-P 2ybc'
_symmetry_space_group_name_H-M 'P 1 21/c 1'
_atom_sites_solution_hydrogens geom
_atom_sites_solution_primary direct
_atom_sites_solution_secondary difmap
_audit_creation_method SHELXL-97
_cell_angle_alpha 90.00
_cell_angle_beta 99.548(3)
_cell_angle_gamma 90.00
_cell_formula_units_Z 2
_cell_length_a 12.065(2)
_cell_length_b 8.3587(13)
_cell_length_c 25.861(4)
_cell_measurement_reflns_used 2323
_cell_measurement_temperature 294(2)
_cell_measurement_theta_max 22.18
_cell_measurement_theta_min 2.53
_cell_volume 2571.9(7)
_computing_cell_refinement 'Bruker SMART'
_computing_data_collection 'Bruker SMART'
_computing_data_reduction 'Bruker SAINT'
_computing_molecular_graphics 'Bruker SHELXTL'
_computing_publication_material 'Bruker SHELXTL'
_computing_structure_refinement 'SHELXL-97 (Sheldrick, 1997)'
_computing_structure_solution 'SHELXS-97 (Sheldrick, 1990)'
_diffrn_ambient_temperature 294(2)
_diffrn_measured_fraction_theta_full 0.995
_diffrn_measured_fraction_theta_max 0.995
_diffrn_measurement_device_type 'CCD area detector'
_diffrn_measurement_method 'phi and omega scans'
_diffrn_radiation_monochromator graphite
_diffrn_radiation_source 'fine-focus sealed tube'
_diffrn_radiation_type MoK\a
_diffrn_radiation_wavelength 0.71073
_diffrn_reflns_av_R_equivalents 0.0668
_diffrn_reflns_av_sigmaI/netI 0.0886
_diffrn_reflns_limit_h_max 15
_diffrn_reflns_limit_h_min -14
_diffrn_reflns_limit_k_max 6
_diffrn_reflns_limit_k_min -10
_diffrn_reflns_limit_l_max 31
_diffrn_reflns_limit_l_min -32
_diffrn_reflns_number 14194
_diffrn_reflns_theta_full 26.38
_diffrn_reflns_theta_max 26.38
_diffrn_reflns_theta_min 1.60
_exptl_absorpt_coefficient_mu 0.604
_exptl_absorpt_correction_T_max 1.000000
_exptl_absorpt_correction_T_min 0.744103
_exptl_absorpt_correction_type multi-scan
_exptl_absorpt_process_details SDABS
_exptl_crystal_colour blue
_exptl_crystal_density_diffrn 1.537
_exptl_crystal_density_meas 1.537
_exptl_crystal_density_method 'not measured'
_exptl_crystal_description block
_exptl_crystal_F_000 1226
_exptl_crystal_size_max 0.22
_exptl_crystal_size_mid 0.20
_exptl_crystal_size_min 0.12
_refine_diff_density_max 0.400
_refine_diff_density_min -0.334
_refine_diff_density_rms 0.063
_refine_ls_extinction_method none
_refine_ls_goodness_of_fit_ref 1.007
_refine_ls_hydrogen_treatment mixed
_refine_ls_matrix_type full
_refine_ls_number_parameters 373
_refine_ls_number_reflns 5246
_refine_ls_number_restraints 10
_refine_ls_restrained_S_all 1.008
_refine_ls_R_factor_all 0.1207
_refine_ls_R_factor_gt 0.0476
_refine_ls_shift/su_max 0.003
_refine_ls_shift/su_mean 0.000
_refine_ls_structure_factor_coef Fsqd
_refine_ls_weighting_details 'calc w=1/[\s^2^(Fo^2^)+(0.0473P)^2^+0.3794P] where P=(Fo^2^+2Fc^2^)/3'
_refine_ls_weighting_scheme calc
_refine_ls_wR_factor_gt 0.0983
_refine_ls_wR_factor_ref 0.1244
_reflns_number_gt 2819
_reflns_number_total 5246
_reflns_threshold_expression >2sigma(I)
_cod_data_source_file cg8008943sup1.cif
_cod_data_source_block 1
_cod_depositor_comments
;
The following automatic conversions were performed:

'_symmetry_cell_setting' value 'Monoclinic' changed to 'monoclinic'
according to /home/saulius/struct/CIF-dictionaries/cif_core.dic
dictionary named 'cif_core.dic' version 2.4.2 from
2011-04-26.

'_exptl_absorpt_correction_type' value 'MULTI-SCAN'
changed to 'multi-scan' according to
/home/saulius/struct/CIF-dictionaries/cif_core.dic dictionary named
'cif_core.dic' version 2.4.2 from 2011-04-26.

Automatic conversion script
Id: cif_fix_values 1891 2012-01-12 08:04:46Z andrius 
;
_cod_original_sg_symbol_H-M P2(1)/c
_cod_database_code 4509113

loop_
_symmetry_equiv_pos_as_xyz
'x, y, z'
'-x, y+1/2, -z+1/2'
'-x, -y, -z'
'x, -y-1/2, z-1/2'

loop_
_atom_site_label
_atom_site_type_symbol
_atom_site_fract_x
_atom_site_fract_y
_atom_site_fract_z
_atom_site_U_iso_or_equiv
_atom_site_adp_type
_atom_site_occupancy
_atom_site_symmetry_multiplicity
_atom_site_calc_flag
_atom_site_refinement_flags
Cu1 Cu 0.5000 0.0000 0.0000 0.03334(19) Uani 1 2 d S
F1 F 0.5008(3) 0.1740(4) 0.19926(13) 0.1100(11) Uani 1 1 d .
F2 F 0.3752(2) 0.1457(3) 0.24710(12) 0.0929(10) Uani 1 1 d .
F3 F 0.4996(3) 0.3216(3) 0.26476(12) 0.1044(11) Uani 1 1 d .
O1 O 0.5150(3) -0.0506(3) 0.09270(10) 0.0527(7) Uani 1 1 d D
H1A H 0.4606(18) -0.092(5) 0.1053(13) 0.069(15) Uiso 1 1 d D
H1B H 0.5789(13) -0.054(5) 0.1124(12) 0.064(14) Uiso 1 1 d D
N1 N 0.5503(2) 0.2277(3) 0.02000(12) 0.0354(7) Uani 1 1 d .
N2 N 0.6422(3) 0.4596(4) 0.01661(15) 0.0534(9) Uani 1 1 d .
N3 N 0.6131(2) 0.4389(4) 0.06425(14) 0.0435(8) Uani 1 1 d .
N4 N 1.0429(3) 0.0416(4) 0.19117(13) 0.0523(9) Uani 1 1 d .
N5 N 0.9628(3) -0.0647(4) 0.17035(13) 0.0566(9) Uani 1 1 d .
N6 N 1.1269(3) -0.1178(5) 0.14356(15) 0.0640(10) Uani 1 1 d .
N7 N 0.3364(2) 0.0566(3) -0.00183(11) 0.0338(7) Uani 1 1 d .
N8 N 0.1504(2) 0.0674(4) -0.02920(12) 0.0475(8) Uani 1 1 d .
N9 N 0.1785(2) 0.1345(3) 0.01913(11) 0.0338(7) Uani 1 1 d .
C1 C 0.6021(3) 0.3302(5) -0.00853(16) 0.0491(10) Uani 1 1 d .
H1 H 0.6089 0.3107 -0.0433 0.059 Uiso 1 1 calc R
C2 C 0.5594(3) 0.3003(4) 0.06586(15) 0.0409(9) Uani 1 1 d .
H2 H 0.5323 0.2605 0.0949 0.049 Uiso 1 1 calc R
C3 C 0.6573(3) 0.5439(5) 0.10865(17) 0.0585(12) Uani 1 1 d .
H3A H 0.5989 0.5657 0.1293 0.070 Uiso 1 1 calc R
H3B H 0.6815 0.6448 0.0957 0.070 Uiso 1 1 calc R
C4 C 0.7552(3) 0.4621(4) 0.14216(16) 0.0447(10) Uani 1 1 d .
C5 C 0.8592(3) 0.4518(5) 0.12640(16) 0.0513(11) Uani 1 1 d .
H5 H 0.8712 0.5051 0.0962 0.062 Uiso 1 1 calc R
C6 C 0.9450(4) 0.3642(5) 0.15449(16) 0.0561(11) Uani 1 1 d .
H6 H 1.0153 0.3631 0.1442 0.067 Uiso 1 1 calc R
C7 C 0.9276(4) 0.2776(5) 0.19816(16) 0.0535(11) Uani 1 1 d .
C8 C 0.8247(4) 0.2899(5) 0.21434(17) 0.0640(13) Uani 1 1 d .
H8 H 0.8124 0.2356 0.2442 0.077 Uiso 1 1 calc R
C9 C 0.7398(4) 0.3816(5) 0.18689(18) 0.0591(12) Uani 1 1 d .
H9 H 0.6713 0.3892 0.1987 0.071 Uiso 1 1 calc R
C10 C 1.0188(5) 0.1713(6) 0.22578(17) 0.0815(16) Uani 1 1 d .
H10A H 1.0864 0.2338 0.2367 0.098 Uiso 1 1 calc R
H10B H 0.9957 0.1265 0.2569 0.098 Uiso 1 1 calc R
C11 C 1.1383(3) 0.0073(6) 0.17493(18) 0.0639(13) Uani 1 1 d D
H11 H 1.2049 0.0641 0.1844 0.077 Uiso 1 1 calc R
C12 C 1.0191(4) -0.1551(5) 0.14221(17) 0.0576(11) Uani 1 1 d D
H12 H 0.9855 -0.2404 0.1224 0.069 Uiso 1 1 calc R
C13 C 0.2879(3) 0.1270(4) 0.03453(14) 0.0372(9) Uani 1 1 d .
H13 H 0.3257 0.1656 0.0664 0.045 Uiso 1 1 calc R
C14 C 0.2481(3) 0.0225(5) -0.03955(14) 0.0444(10) Uani 1 1 d .
H14 H 0.2562 -0.0291 -0.0706 0.053 Uiso 1 1 calc R
C15 C 0.0914(3) 0.2017(4) 0.04609(14) 0.0388(9) Uani 1 1 d .
H15A H 0.1230 0.2203 0.0826 0.047 Uiso 1 1 calc R
H15B H 0.0310 0.1245 0.0451 0.047 Uiso 1 1 calc R
C16 C 0.0441(3) 0.3556(4) 0.02201(14) 0.0347(9) Uani 1 1 d .
C17 C 0.0986(3) 0.4986(5) 0.03483(14) 0.0423(9) Uani 1 1 d .
H17 H 0.1656 0.4993 0.0585 0.051 Uiso 1 1 calc R
C18 C -0.0552(3) 0.3591(4) -0.01316(14) 0.0414(9) Uani 1 1 d .
H18 H -0.0936 0.2641 -0.0224 0.050 Uiso 1 1 calc R
C19 C 0.4342(4) 0.2523(5) 0.22634(18) 0.0558(11) Uani 1 1 d .
S1 S 0.34551(9) 0.39176(13) 0.18554(4) 0.0496(3) Uani 1 1 d .
O2 O 0.4233(3) 0.4971(4) 0.16760(15) 0.0937(11) Uani 1 1 d .
O3 O 0.2864(3) 0.2948(4) 0.14577(12) 0.0949(12) Uani 1 1 d .
O4 O 0.2802(3) 0.4587(5) 0.21954(13) 0.1123(15) Uani 1 1 d .
O5 O 0.3364(3) 0.7876(4) 0.12025(13) 0.0706(9) Uani 1 1 d D
H5A H 0.272(2) 0.823(5) 0.1235(18) 0.10(2) Uiso 1 1 d D
H5B H 0.361(3) 0.709(4) 0.1400(17) 0.12(2) Uiso 1 1 d D
O6 O 0.7155(3) 0.9227(5) 0.16606(13) 0.0801(10) Uani 1 1 d D
H6A H 0.697(4) 0.929(7) 0.1965(9) 0.14(3) Uiso 1 1 d D
H6B H 0.7855(13) 0.916(7) 0.1652(18) 0.13(2) Uiso 1 1 d D

loop_
_atom_site_aniso_label
_atom_site_aniso_U_11
_atom_site_aniso_U_22
_atom_site_aniso_U_33
_atom_site_aniso_U_23
_atom_site_aniso_U_13
_atom_site_aniso_U_12
Cu1 0.0246(3) 0.0319(4) 0.0430(4) -0.0082(3) 0.0041(3) 0.0035(3)
F1 0.121(3) 0.090(2) 0.129(3) 0.0195(19) 0.051(2) 0.042(2)
F2 0.076(2) 0.094(2) 0.103(2) 0.0530(17) -0.0010(16) -0.0188(16)
F3 0.101(2) 0.083(2) 0.106(2) 0.0091(18) -0.0482(19) -0.0071(17)
O1 0.0462(18) 0.068(2) 0.0441(17) 0.0048(14) 0.0072(16) -0.0065(15)
N1 0.0289(16) 0.0329(18) 0.045(2) -0.0025(15) 0.0070(14) 0.0043(13)
N2 0.051(2) 0.042(2) 0.069(3) -0.0050(18) 0.0142(19) -0.0057(16)
N3 0.0362(18) 0.0303(18) 0.062(2) -0.0097(16) 0.0027(16) 0.0034(14)
N4 0.056(2) 0.046(2) 0.049(2) 0.0012(16) -0.0107(18) 0.0017(17)
N5 0.049(2) 0.064(2) 0.056(2) -0.0071(18) 0.0057(18) -0.0036(18)
N6 0.058(3) 0.067(3) 0.069(3) 0.012(2) 0.016(2) 0.006(2)
N7 0.0277(16) 0.0349(17) 0.0387(18) -0.0062(13) 0.0053(14) 0.0060(12)
N8 0.0312(18) 0.067(2) 0.042(2) -0.0139(17) -0.0011(14) 0.0097(15)
N9 0.0278(16) 0.0397(18) 0.0341(18) -0.0004(13) 0.0059(13) 0.0090(13)
C1 0.049(3) 0.043(3) 0.056(3) -0.004(2) 0.010(2) 0.002(2)
C2 0.039(2) 0.037(2) 0.046(3) -0.0059(18) 0.0056(18) -0.0007(18)
C3 0.045(2) 0.042(3) 0.086(3) -0.027(2) 0.004(2) -0.0017(19)
C4 0.046(2) 0.032(2) 0.057(3) -0.0164(18) 0.011(2) -0.0069(17)
C5 0.053(3) 0.054(3) 0.049(3) 0.001(2) 0.013(2) -0.001(2)
C6 0.049(3) 0.065(3) 0.055(3) -0.002(2) 0.014(2) 0.011(2)
C7 0.077(3) 0.044(3) 0.037(3) -0.010(2) 0.004(2) 0.004(2)
C8 0.094(4) 0.059(3) 0.040(3) -0.008(2) 0.017(3) -0.018(3)
C9 0.055(3) 0.069(3) 0.059(3) -0.023(3) 0.026(2) -0.018(2)
C10 0.119(4) 0.067(3) 0.047(3) -0.016(2) -0.018(3) 0.022(3)
C11 0.041(3) 0.062(3) 0.082(3) 0.023(3) -0.009(2) -0.011(2)
C12 0.058(3) 0.056(3) 0.058(3) -0.006(2) 0.004(2) -0.003(2)
C13 0.031(2) 0.041(2) 0.037(2) -0.0082(17) -0.0023(16) 0.0092(16)
C14 0.036(2) 0.058(3) 0.037(2) -0.0104(19) -0.0004(17) 0.0047(19)
C15 0.036(2) 0.044(2) 0.038(2) -0.0003(17) 0.0095(17) 0.0080(17)
C16 0.028(2) 0.041(2) 0.037(2) 0.0017(17) 0.0100(17) 0.0115(17)
C17 0.0278(18) 0.048(2) 0.046(2) -0.001(2) -0.0063(16) 0.008(2)
C18 0.032(2) 0.042(2) 0.049(3) -0.0016(18) 0.0011(18) 0.0012(17)
C19 0.056(3) 0.053(3) 0.058(3) 0.002(2) 0.008(2) -0.004(2)
S1 0.0551(7) 0.0494(7) 0.0426(6) 0.0001(5) 0.0034(5) -0.0038(5)
O2 0.074(2) 0.074(2) 0.131(3) 0.049(2) 0.012(2) -0.0108(19)
O3 0.130(3) 0.079(3) 0.060(2) -0.0017(18) -0.030(2) -0.026(2)
O4 0.120(3) 0.159(4) 0.062(2) 0.011(2) 0.026(2) 0.083(3)
O5 0.063(2) 0.075(3) 0.080(2) 0.026(2) 0.0300(19) 0.0132(18)
O6 0.055(2) 0.136(3) 0.050(2) -0.008(2) 0.0107(16) -0.017(2)

loop_
_atom_type_symbol
_atom_type_description
_atom_type_scat_dispersion_real
_atom_type_scat_dispersion_imag
_atom_type_scat_source
C C 0.0033 0.0016 'International Tables Vol C Tables 4.2.6.8 and 6.1.1.4'
H H 0.0000 0.0000 'International Tables Vol C Tables 4.2.6.8 and 6.1.1.4'
N N 0.0061 0.0033 'International Tables Vol C Tables 4.2.6.8 and 6.1.1.4'
O O 0.0106 0.0060 'International Tables Vol C Tables 4.2.6.8 and 6.1.1.4'
F F 0.0171 0.0103 'International Tables Vol C Tables 4.2.6.8 and 6.1.1.4'
S S 0.1246 0.1234 'International Tables Vol C Tables 4.2.6.8 and 6.1.1.4'
Cu Cu 0.3201 1.2651 'International Tables Vol C Tables 4.2.6.8 and 6.1.1.4'

loop_
_geom_angle_atom_site_label_1
_geom_angle_atom_site_label_2
_geom_angle_atom_site_label_3
_geom_angle
_geom_angle_site_symmetry_1
_geom_angle_site_symmetry_3
N7 Cu1 N7 180.0 . 3_655
N7 Cu1 N1 92.07(11) . .
N7 Cu1 N1 87.93(11) 3_655 .
N7 Cu1 N1 87.93(11) . 3_655
N7 Cu1 N1 92.07(11) 3_655 3_655
N1 Cu1 N1 180.0 . 3_655
N7 Cu1 O1 91.35(11) . 3_655
N7 Cu1 O1 88.65(11) 3_655 3_655
N1 Cu1 O1 93.35(11) . 3_655
N1 Cu1 O1 86.64(11) 3_655 3_655
N7 Cu1 O1 88.65(11) . .
N7 Cu1 O1 91.35(11) 3_655 .
N1 Cu1 O1 86.65(11) . .
N1 Cu1 O1 93.36(11) 3_655 .
O1 Cu1 O1 180.0 3_655 .
Cu1 O1 H1A 121(2) . .
Cu1 O1 H1B 121(2) . .
H1A O1 H1B 115.7(18) . .
C2 N1 C1 102.8(3) . .
C2 N1 Cu1 129.3(3) . .
C1 N1 Cu1 126.8(3) . .
C1 N2 N3 102.5(3) . .
C2 N3 N2 110.0(3) . .
C2 N3 C3 127.5(4) . .
N2 N3 C3 121.4(3) . .
C11 N4 N5 109.4(4) . .
C11 N4 C10 128.8(4) . .
N5 N4 C10 121.8(4) . .
C12 N5 N4 101.3(3) . .
C11 N6 C12 101.8(4) . .
C13 N7 C14 102.6(3) . .
C13 N7 Cu1 129.2(2) . .
C14 N7 Cu1 128.1(2) . .
C14 N8 N9 102.2(3) . .
C13 N9 N8 110.1(3) . .
C13 N9 C15 129.6(3) . .
N8 N9 C15 120.4(3) . .
N2 C1 N1 114.7(4) . .
N2 C1 H1 122.6 . .
N1 C1 H1 122.6 . .
N1 C2 N3 109.9(3) . .
N1 C2 H2 125.1 . .
N3 C2 H2 125.1 . .
N3 C3 C4 109.0(3) . .
N3 C3 H3A 109.9 . .
C4 C3 H3A 109.9 . .
N3 C3 H3B 109.9 . .
C4 C3 H3B 109.9 . .
H3A C3 H3B 108.3 . .
C9 C4 C5 118.2(4) . .
C9 C4 C3 120.1(4) . .
C5 C4 C3 121.4(4) . .
C6 C5 C4 121.2(4) . .
C6 C5 H5 119.4 . .
C4 C5 H5 119.4 . .
C5 C6 C7 120.4(4) . .
C5 C6 H6 119.8 . .
C7 C6 H6 119.8 . .
C8 C7 C6 118.3(4) . .
C8 C7 C10 121.8(4) . .
C6 C7 C10 119.9(4) . .
C7 C8 C9 121.0(4) . .
C7 C8 H8 119.5 . .
C9 C8 H8 119.5 . .
C4 C9 C8 120.8(4) . .
C4 C9 H9 119.6 . .
C8 C9 H9 119.6 . .
N4 C10 C7 110.6(3) . .
N4 C10 H10A 109.5 . .
C7 C10 H10A 109.5 . .
N4 C10 H10B 109.5 . .
C7 C10 H10B 109.5 . .
H10A C10 H10B 108.1 . .
N6 C11 N4 111.1(4) . .
N6 C11 C12 39.4(2) . .
N4 C11 C12 71.7(3) . .
N6 C11 H11 124.4 . .
N4 C11 H11 124.4 . .
C12 C11 H11 163.8 . .
N5 C12 N6 116.3(4) . .
N5 C12 C11 77.5(3) . .
N6 C12 C11 38.8(2) . .
N5 C12 H12 121.9 . .
N6 C12 H12 121.9 . .
C11 C12 H12 160.7 . .
N9 C13 N7 110.2(3) . .
N9 C13 H13 124.9 . .
N7 C13 H13 124.9 . .
N8 C14 N7 115.0(3) . .
N8 C14 H14 122.5 . .
N7 C14 H14 122.5 . .
N9 C15 C16 112.6(3) . .
N9 C15 H15A 109.1 . .
C16 C15 H15A 109.1 . .
N9 C15 H15B 109.1 . .
C16 C15 H15B 109.1 . .
H15A C15 H15B 107.8 . .
C17 C16 C18 117.9(3) . .
C17 C16 C15 120.7(3) . .
C18 C16 C15 121.4(3) . .
C16 C17 C18 121.1(3) . 3_565
C16 C17 H17 119.4 . .
C18 C17 H17 119.4 3_565 .
C17 C18 C16 121.0(3) 3_565 .
C17 C18 H18 119.5 3_565 .
C16 C18 H18 119.5 . .
F3 C19 F2 107.0(4) . .
F3 C19 F1 106.3(4) . .
F2 C19 F1 107.4(4) . .
F3 C19 S1 112.7(3) . .
F2 C19 S1 111.7(3) . .
F1 C19 S1 111.4(3) . .
O4 S1 O3 114.9(3) . .
O4 S1 O2 115.6(3) . .
O3 S1 O2 113.6(2) . .
O4 S1 C19 103.5(2) . .
O3 S1 C19 103.6(2) . .
O2 S1 C19 103.4(2) . .
H5A O5 H5B 116.3(19) . .
H6A O6 H6B 116.1(19) . .

loop_
_geom_bond_atom_site_label_1
_geom_bond_atom_site_label_2
_geom_bond_distance
_geom_bond_site_symmetry_2
Cu1 N7 2.023(3) .
Cu1 N7 2.023(3) 3_655
Cu1 N1 2.038(3) .
Cu1 N1 2.038(3) 3_655
Cu1 O1 2.411(3) 3_655
Cu1 O1 2.411(3) .
F1 C19 1.323(5) .
F2 C19 1.310(5) .
F3 C19 1.298(5) .
O1 H1A 0.854(10) .
O1 H1B 0.851(10) .
N1 C2 1.320(4) .
N1 C1 1.350(5) .
N2 C1 1.312(5) .
N2 N3 1.347(4) .
N3 C2 1.332(4) .
N3 C3 1.473(5) .
N4 C11 1.321(5) .
N4 N5 1.357(4) .
N4 C10 1.465(5) .
N5 C12 1.314(5) .
N6 C11 1.317(5) .
N6 C12 1.332(5) .
N7 C13 1.325(4) .
N7 C14 1.350(4) .
N8 C14 1.306(4) .
N8 N9 1.361(4) .
N9 C13 1.315(4) .
N9 C15 1.466(4) .
C1 H1 0.9300 .
C2 H2 0.9300 .
C3 C4 1.508(5) .
C3 H3A 0.9700 .
C3 H3B 0.9700 .
C4 C9 1.377(6) .
C4 C5 1.385(5) .
C5 C6 1.373(5) .
C5 H5 0.9300 .
C6 C7 1.387(6) .
C6 H6 0.9300 .
C7 C8 1.377(6) .
C7 C10 1.500(6) .
C8 C9 1.378(6) .
C8 H8 0.9300 .
C9 H9 0.9300 .
C10 H10A 0.9700 .
C10 H10B 0.9700 .
C11 H11 0.9300 .
C12 H12 0.9300 .
C13 H13 0.9300 .
C14 H14 0.9300 .
C15 C16 1.500(5) .
C15 H15A 0.9700 .
C15 H15B 0.9700 .
C16 C17 1.378(5) .
C16 C18 1.379(4) .
C17 C18 1.380(5) 3_565
C17 H17 0.9300 .
C18 C17 1.380(5) 3_565
C18 H18 0.9300 .
C19 S1 1.801(4) .
S1 O4 1.392(3) .
S1 O3 1.407(3) .
S1 O2 1.420(3) .
O5 H5A 0.847(10) .
O5 H5B 0.853(10) .
O6 H6A 0.853(10) .
O6 H6B 0.850(10) .

loop_
_geom_torsion_atom_site_label_1
_geom_torsion_atom_site_label_2
_geom_torsion_atom_site_label_3
_geom_torsion_atom_site_label_4
_geom_torsion
_geom_torsion_site_symmetry_1
_geom_torsion_site_symmetry_4
N7 Cu1 N1 C2 77.0(3) . .
N7 Cu1 N1 C2 -103.0(3) 3_655 .
N1 Cu1 N1 C2 172(7) 3_655 .
O1 Cu1 N1 C2 168.4(3) 3_655 .
O1 Cu1 N1 C2 -11.6(3) . .
N7 Cu1 N1 C1 -116.4(3) . .
N7 Cu1 N1 C1 63.6(3) 3_655 .
N1 Cu1 N1 C1 -21(7) 3_655 .
O1 Cu1 N1 C1 -24.9(3) 3_655 .
O1 Cu1 N1 C1 155.1(3) . .
C1 N2 N3 C2 0.8(4) . .
C1 N2 N3 C3 169.9(3) . .
C11 N4 N5 C12 -0.6(4) . .
C10 N4 N5 C12 179.1(4) . .
N7 Cu1 N7 C13 -144.2(10) 3_655 .
N1 Cu1 N7 C13 -52.7(3) . .
N1 Cu1 N7 C13 127.3(3) 3_655 .
O1 Cu1 N7 C13 -146.1(3) 3_655 .
O1 Cu1 N7 C13 33.9(3) . .
N7 Cu1 N7 C14 40.3(10) 3_655 .
N1 Cu1 N7 C14 131.9(3) . .
N1 Cu1 N7 C14 -48.1(3) 3_655 .
O1 Cu1 N7 C14 38.4(3) 3_655 .
O1 Cu1 N7 C14 -141.6(3) . .
C14 N8 N9 C13 0.2(4) . .
C14 N8 N9 C15 -179.8(3) . .
N3 N2 C1 N1 -0.6(4) . .
C2 N1 C1 N2 0.1(4) . .
Cu1 N1 C1 N2 -169.3(2) . .
C1 N1 C2 N3 0.4(4) . .
Cu1 N1 C2 N3 169.5(2) . .
N2 N3 C2 N1 -0.8(4) . .
C3 N3 C2 N1 -169.0(3) . .
C2 N3 C3 C4 68.8(5) . .
N2 N3 C3 C4 -98.2(4) . .
N3 C3 C4 C9 -98.4(4) . .
N3 C3 C4 C5 75.1(5) . .
C9 C4 C5 C6 -0.2(6) . .
C3 C4 C5 C6 -173.7(4) . .
C4 C5 C6 C7 3.1(6) . .
C5 C6 C7 C8 -4.1(6) . .
C5 C6 C7 C10 174.7(4) . .
C6 C7 C8 C9 2.2(6) . .
C10 C7 C8 C9 -176.6(4) . .
C5 C4 C9 C8 -1.7(6) . .
C3 C4 C9 C8 171.9(4) . .
C7 C8 C9 C4 0.7(6) . .
C11 N4 C10 C7 120.1(5) . .
N5 N4 C10 C7 -59.4(6) . .
C8 C7 C10 N4 114.9(5) . .
C6 C7 C10 N4 -63.8(6) . .
C12 N6 C11 N4 0.1(5) . .
N5 N4 C11 N6 0.3(5) . .
C10 N4 C11 N6 -179.3(4) . .
N5 N4 C11 C12 0.4(3) . .
C10 N4 C11 C12 -179.2(4) . .
N4 N5 C12 N6 0.7(5) . .
N4 N5 C12 C11 0.3(3) . .
C11 N6 C12 N5 -0.5(5) . .
N6 C11 C12 N5 179.6(5) . .
N4 C11 C12 N5 -0.4(3) . .
N4 C11 C12 N6 -179.9(5) . .
N8 N9 C13 N7 0.1(4) . .
C15 N9 C13 N7 -179.9(3) . .
C14 N7 C13 N9 -0.3(4) . .
Cu1 N7 C13 N9 -176.6(2) . .
N9 N8 C14 N7 -0.4(4) . .
C13 N7 C14 N8 0.4(4) . .
Cu1 N7 C14 N8 176.8(2) . .
C13 N9 C15 C16 107.6(4) . .
N8 N9 C15 C16 -72.4(4) . .
N9 C15 C16 C17 -82.7(4) . .
N9 C15 C16 C18 97.9(4) . .
C18 C16 C17 C18 -0.1(6) . 3_565
C15 C16 C17 C18 -179.5(3) . 3_565
C17 C16 C18 C17 0.1(6) . 3_565
C15 C16 C18 C17 179.5(3) . 3_565
F3 C19 S1 O4 -62.3(4) . .
F2 C19 S1 O4 58.3(4) . .
F1 C19 S1 O4 178.4(4) . .
F3 C19 S1 O3 177.4(4) . .
F2 C19 S1 O3 -62.0(4) . .
F1 C19 S1 O3 58.1(4) . .
F3 C19 S1 O2 58.6(4) . .
F2 C19 S1 O2 179.2(3) . .
F1 C19 S1 O2 -60.7(4) . .
